data_4133784
loop_
_publ_author_name
'Lv, Ze-Jie'
'Huang, Zhe'
'Shen, Jinghang'
'Zhang, Wen-Xiong'
'Xi, Zhenfeng'

_publ_section_title
;
 Well-Defined Scandacyclopropenes: Synthesis, Structure, and Reactivity.
;
_journal_issue 51
_journal_name_full 'Journal of the American Chemical Society'
_journal_page_first 20547
_journal_page_last 20555
_journal_paper_doi 10.1021/jacs.9b11631
_journal_volume 141
_journal_year 2019
_chemical_formula_moiety 'C32 H52 N2 Sc Si, C18 H36 K N2 O6'
_chemical_formula_sum 'C50 H88 K N4 O6 Sc Si'
_chemical_formula_weight 953.39
_space_group_crystal_system monoclinic
_space_group_IT_number 14
_space_group_name_Hall '-P 2yn'
_space_group_name_H-M_alt 'P 1 21/n 1'
_atom_sites_solution_hydrogens geom
_atom_sites_solution_primary iterative
_audit_creation_date 2019-10-27
_audit_creation_method
;
Olex2 1.2
(compiled 2018.05.29 svn.r3508 for OlexSys, GUI svn.r5506)
;
_cell_angle_alpha 90
_cell_angle_beta 93.882(2)
_cell_angle_gamma 90
_cell_formula_units_Z 4
_cell_length_a 12.9177(3)
_cell_length_b 24.4065(5)
_cell_length_c 17.7500(4)
_cell_measurement_reflns_used 23359
_cell_measurement_temperature 180.0(2)
_cell_measurement_theta_max 29.2310
_cell_measurement_theta_min 2.5080
_cell_volume 5583.3(2)
_computing_cell_refinement 'CrysAlisPro 1.171.39.28b (Rigaku OD, 2015)'
_computing_data_collection 'CrysAlisPro 1.171.39.28b (Rigaku OD, 2015)'
_computing_data_reduction 'CrysAlisPro 1.171.39.28b (Rigaku OD, 2015)'
_computing_molecular_graphics 'Olex2 (Dolomanov et al., 2009)'
_computing_publication_material 'Olex2 (Dolomanov et al., 2009)'
_computing_structure_refinement 'ShelXL (Sheldrick, 2015)'
_computing_structure_solution 'olex2.solve (Bourhis et al., 2015)'
_diffrn_ambient_environment N~2~
_diffrn_ambient_temperature 180.0(2)
_diffrn_detector 'CCD plate'
_diffrn_measured_fraction_theta_full 0.995
_diffrn_measured_fraction_theta_max 0.995
_diffrn_measurement_details
;
List of Runs (angles in degrees, time in seconds):

  # Type    Start    End  Width  t~exp~   \w     \q     \k     \f   Frames
--------------------------------------------------------------------------
  1  \w    -35.00  84.00   0.50    7.00    --   -5.70  57.00  90.00  238
  2  \w    -36.00  25.00   0.50    7.00    --   -5.70 -77.00 120.00  122
  3  \w     -3.00  23.00   0.50    7.00    --    6.00  57.00 120.00   52
  4  \w     22.00  94.00   0.50    7.00    --    6.00  57.00-180.00  144
  5  \w    -32.00  43.00   0.50    7.00    --    6.00 -82.00  30.00  150
  6  \w     28.00  70.00   0.50    7.00    --    6.00  57.00 120.00   84
  7  \w    -33.00  43.00   0.50    7.00    --    6.00 -82.00 -90.00  152
  8  \w     -5.00  16.50   0.50    7.00    --    6.00  57.00   0.00   43
;
_diffrn_measurement_device 'four-circle diffractometer'
_diffrn_measurement_device_type 'XtaLAB AFC12 (RINC): Kappa single'
_diffrn_measurement_method '\w scans'
_diffrn_orient_matrix_type 'CrysAlisPro convention (1999,Acta A55,543-557)'
_diffrn_orient_matrix_UB_11 -0.0235673000
_diffrn_orient_matrix_UB_12 0.0151912000
_diffrn_orient_matrix_UB_13 -0.0306175000
_diffrn_orient_matrix_UB_21 -0.0420334000
_diffrn_orient_matrix_UB_22 0.0065628000
_diffrn_orient_matrix_UB_23 0.0220901000
_diffrn_orient_matrix_UB_31 0.0266053000
_diffrn_orient_matrix_UB_32 0.0238801000
_diffrn_orient_matrix_UB_33 0.0133828000
_diffrn_radiation_monochromator graphite
_diffrn_radiation_probe x-ray
_diffrn_radiation_type MoK\a
_diffrn_radiation_wavelength 0.71073
_diffrn_reflns_av_R_equivalents 0.0698
_diffrn_reflns_av_unetI/netI 0.0368
_diffrn_reflns_Laue_measured_fraction_full 0.995
_diffrn_reflns_Laue_measured_fraction_max 0.995
_diffrn_reflns_limit_h_max 15
_diffrn_reflns_limit_h_min -15
_diffrn_reflns_limit_k_max 30
_diffrn_reflns_limit_k_min -30
_diffrn_reflns_limit_l_max 21
_diffrn_reflns_limit_l_min -21
_diffrn_reflns_number 82876
_diffrn_reflns_point_group_measured_fraction_full 0.995
_diffrn_reflns_point_group_measured_fraction_max 0.995
_diffrn_reflns_theta_full 25.242
_diffrn_reflns_theta_max 26.022
_diffrn_reflns_theta_min 2.027
_diffrn_source 'fine-focus sealed X-ray tube'
_diffrn_source_type 'Enhance (Mo) X-ray Source'
_exptl_absorpt_coefficient_mu 0.274
_exptl_absorpt_correction_T_max 1.00000
_exptl_absorpt_correction_T_min 0.63919
_exptl_absorpt_correction_type multi-scan
_exptl_absorpt_process_details
;
CrysAlisPro 1.171.39.28b (Rigaku Oxford Diffraction, 2015)
Empirical absorption correction using spherical harmonics,
 implemented in SCALE3 ABSPACK scaling algorithm.
;
_exptl_crystal_colour 'clear light red'
_exptl_crystal_colour_lustre clear
_exptl_crystal_colour_modifier light
_exptl_crystal_colour_primary red
_exptl_crystal_density_diffrn 1.134
_exptl_crystal_description block
_exptl_crystal_F_000 2072
_exptl_crystal_size_max 0.13
_exptl_crystal_size_mid 0.08
_exptl_crystal_size_min 0.06
_refine_diff_density_max 0.282
_refine_diff_density_min -0.519
_refine_diff_density_rms 0.049
_refine_ls_extinction_method none
_refine_ls_goodness_of_fit_ref 1.024
_refine_ls_hydrogen_treatment constr
_refine_ls_matrix_type full
_refine_ls_number_parameters 581
_refine_ls_number_reflns 10927
_refine_ls_number_restraints 0
_refine_ls_restrained_S_all 1.024
_refine_ls_R_factor_all 0.0515
_refine_ls_R_factor_gt 0.0423
_refine_ls_shift/su_max 0.002
_refine_ls_shift/su_mean 0.000
_refine_ls_structure_factor_coef Fsqd
_refine_ls_weighting_details 'w=1/[\s^2^(Fo^2^)+(0.0601P)^2^+1.7168P] where P=(Fo^2^+2Fc^2^)/3'
_refine_ls_weighting_scheme calc
_refine_ls_wR_factor_gt 0.1057
_refine_ls_wR_factor_ref 0.1123
_reflns_Friedel_coverage 0.000
_reflns_number_gt 9259
_reflns_number_total 10927
_reflns_threshold_expression 'I > 2\s(I)'
_cod_data_source_file ja9b11631_si_002.cif
_cod_data_source_block 2b-crypt
_cod_depositor_comments 'Adding full bibliography for 4133782--4133791.cif.'
_cod_database_code 4133784
_shelx_shelxl_version_number 2017/1
_chemical_oxdiff_formula 'Sc C H N O K'
_shelx_space_group_comment
;
The symmetry employed for this shelxl refinement is uniquely defined
by the following loop, which should always be used as a source of
symmetry information in preference to the above space-group names.
They are only intended as comments.
;
_shelx_estimated_absorpt_t_max 0.984
_shelx_estimated_absorpt_t_min 0.965
_reflns_odcompleteness_completeness 99.89
_reflns_odcompleteness_iscentric 1
_reflns_odcompleteness_theta 27.42
_olex2_refinement_description
;
1. Fixed Uiso
 At 1.2 times of:
  All C(H) groups, All C(H,H) groups
 At 1.5 times of:
  All C(H,H,H) groups
2.a Ternary CH refined with riding coordinates:
 C20(H20), C17(H17)
2.b Secondary CH2 refined with riding coordinates:
 C14(H14A,H14B), C13(H13A,H13B), C15(H15A,H15B), C42(H42A,H42B), C35(H35A,
 H35B), C49(H49A,H49B), C34(H34A,H34B), C48(H48A,H48B), C43(H43A,H43B),
 C36(H36A,H36B), C41(H41A,H41B), C47(H47A,H47B), C46(H46A,H46B), C37(H37A,H37B),
  C45(H45A,H45B), C44(H44A,H44B), C33(H33A,H33B), C38(H38A,H38B), C50(H50A,
 H50B), C40(H40A,H40B), C39(H39A,H39B)
2.c Aromatic/amide H refined with riding coordinates:
 C4(H4), C8(H8), C5(H5), C7(H7), C6(H6)
2.d Idealised Me refined as rotating group:
 C28(H28A,H28B,H28C), C19(H19A,H19B,H19C), C29(H29A,H29B,H29C), C32(H32A,H32B,
 H32C), C22(H22A,H22B,H22C), C21(H21A,H21B,H21C), C10(H10A,H10B,H10C), C30(H30A,
 H30B,H30C), C16(H16A,H16B,H16C), C31(H31A,H31B,H31C), C18(H18A,H18B,H18C),
 C11(H11A,H11B,H11C), C9(H9A,H9B,H9C)
;
_olex2_submission_special_instructions 'No special instructions were received'
_oxdiff_exptl_absorpt_empirical_details
;
Empirical correction (ABSPACK) includes:
- Absorption correction using spherical harmonics
- Frame scaling
;
_oxdiff_exptl_absorpt_empirical_full_max 1.383
_oxdiff_exptl_absorpt_empirical_full_min 0.754

loop_
_space_group_symop_operation_xyz
'x, y, z'
'-x+1/2, y+1/2, -z+1/2'
'-x, -y, -z'
'x-1/2, -y-1/2, z-1/2'

loop_
_atom_site_label
_atom_site_type_symbol
_atom_site_fract_x
_atom_site_fract_y
_atom_site_fract_z
_atom_site_U_iso_or_equiv
_atom_site_adp_type
_atom_site_occupancy
_atom_site_site_symmetry_order
_atom_site_calc_flag
_atom_site_refinement_flags_posn
Sc1 Sc 0.70882(2) 0.67944(2) 0.25266(2) 0.02637(8) Uani 1 1 d .
K1 K 0.27719(3) 0.47419(2) 0.25220(2) 0.03334(10) Uani 1 1 d .
Si1 Si 0.87769(4) 0.71496(2) 0.08466(3) 0.03866(12) Uani 1 1 d .
O6 O 0.41884(10) 0.46263(5) 0.13691(7) 0.0426(3) Uani 1 1 d .
O5 O 0.45017(10) 0.40398(5) 0.27282(7) 0.0448(3) Uani 1 1 d .
O4 O 0.22278(9) 0.58655(5) 0.23724(8) 0.0459(3) Uani 1 1 d .
O3 O 0.30862(10) 0.54308(5) 0.37732(7) 0.0462(3) Uani 1 1 d .
O1 O 0.13343(10) 0.40549(5) 0.31976(8) 0.0502(3) Uani 1 1 d .
O2 O 0.09950(10) 0.43891(5) 0.16694(8) 0.0498(3) Uani 1 1 d .
N2 N 0.75602(11) 0.71623(5) 0.36719(8) 0.0327(3) Uani 1 1 d .
N1 N 0.84184(10) 0.64425(5) 0.32478(8) 0.0337(3) Uani 1 1 d .
N4 N 0.22532(13) 0.52229(6) 0.09691(9) 0.0461(4) Uani 1 1 d .
N3 N 0.33133(13) 0.42421(7) 0.40397(9) 0.0476(4) Uani 1 1 d .
C2 C 0.78440(12) 0.71314(6) 0.15737(9) 0.0323(3) Uani 1 1 d .
C1 C 0.72168(12) 0.75194(6) 0.18399(9) 0.0313(3) Uani 1 1 d .
C23 C 0.59843(12) 0.59559(6) 0.27308(9) 0.0318(3) Uani 1 1 d .
C27 C 0.60537(13) 0.59811(6) 0.19405(9) 0.0334(3) Uani 1 1 d .
C3 C 0.69858(12) 0.80730(6) 0.15645(9) 0.0315(3) Uani 1 1 d .
C24 C 0.54284(12) 0.64182(6) 0.29548(9) 0.0333(3) Uani 1 1 d .
C14 C 1.00982(13) 0.74257(7) 0.34511(10) 0.0385(4) Uani 1 1 d .
H14A H 1.016224 0.719372 0.301298 0.046 Uiso 1 1 calc R
H14B H 0.972256 0.775312 0.328601 0.046 Uiso 1 1 calc R
C26 C 0.55328(13) 0.64577(7) 0.16727(9) 0.0366(4) Uani 1 1 d .
C12 C 0.84589(12) 0.68987(6) 0.36689(9) 0.0315(3) Uani 1 1 d .
C13 C 0.94762(13) 0.71202(7) 0.40274(10) 0.0375(4) Uani 1 1 d .
H13A H 0.988854 0.681890 0.424095 0.045 Uiso 1 1 calc R
H13B H 0.933254 0.736757 0.443519 0.045 Uiso 1 1 calc R
C4 C 0.72513(13) 0.85349(7) 0.20045(11) 0.0404(4) Uani 1 1 d .
H4 H 0.759173 0.848840 0.247882 0.049 Uiso 1 1 calc R
C25 C 0.51477(13) 0.67315(7) 0.22953(10) 0.0368(4) Uani 1 1 d .
C15 C 1.11738(14) 0.75863(8) 0.37738(12) 0.0474(4) Uani 1 1 d .
H15A H 1.152032 0.726350 0.398681 0.057 Uiso 1 1 calc R
H15B H 1.110629 0.784664 0.418043 0.057 Uiso 1 1 calc R
C20 C 0.74726(14) 0.76769(7) 0.40843(10) 0.0385(4) Uani 1 1 d .
H20 H 0.806824 0.791070 0.399371 0.046 Uiso 1 1 calc R
C8 C 0.64446(15) 0.81704(7) 0.08678(10) 0.0420(4) Uani 1 1 d .
H8 H 0.623877 0.787435 0.056368 0.050 Uiso 1 1 calc R
C28 C 0.63829(16) 0.55094(7) 0.32600(11) 0.0458(4) Uani 1 1 d .
H28A H 0.682261 0.526725 0.299934 0.069 Uiso 1 1 calc GR
H28B H 0.580800 0.530689 0.343344 0.069 Uiso 1 1 calc GR
H28C H 0.677202 0.566960 0.368432 0.069 Uiso 1 1 calc GR
C17 C 0.93193(14) 0.60869(6) 0.32053(11) 0.0417(4) Uani 1 1 d .
H17 H 0.994956 0.631153 0.323920 0.050 Uiso 1 1 calc R
C19 C 0.93712(16) 0.56756(8) 0.38592(14) 0.0553(5) Uani 1 1 d .
H19A H 0.944504 0.586955 0.433028 0.083 Uiso 1 1 calc GR
H19B H 0.995563 0.543713 0.381779 0.083 Uiso 1 1 calc GR
H19C H 0.874533 0.546243 0.383914 0.083 Uiso 1 1 calc GR
C5 C 0.70168(16) 0.90609(7) 0.17475(13) 0.0532(5) Uani 1 1 d .
H5 H 0.721576 0.936081 0.204649 0.064 Uiso 1 1 calc R
C42 C 0.26509(16) 0.61915(7) 0.29817(12) 0.0520(5) Uani 1 1 d .
H42A H 0.231820 0.654798 0.296748 0.062 Uiso 1 1 calc R
H42B H 0.338707 0.624553 0.293175 0.062 Uiso 1 1 calc R
C35 C 0.06339(15) 0.37840(8) 0.26728(14) 0.0540(5) Uani 1 1 d .
H35A H 0.008149 0.361565 0.293574 0.065 Uiso 1 1 calc R
H35B H 0.099447 0.349785 0.241614 0.065 Uiso 1 1 calc R
C29 C 0.51689(16) 0.65314(9) 0.37528(11) 0.0493(5) Uani 1 1 d .
H29A H 0.579574 0.660242 0.405900 0.074 Uiso 1 1 calc GR
H29B H 0.482380 0.621892 0.394835 0.074 Uiso 1 1 calc GR
H29C H 0.472134 0.684503 0.376075 0.074 Uiso 1 1 calc GR
C32 C 0.65366(17) 0.55574(8) 0.14562(11) 0.0483(5) Uani 1 1 d .
H32A H 0.693099 0.573698 0.108892 0.073 Uiso 1 1 calc GR
H32B H 0.600036 0.533999 0.120269 0.073 Uiso 1 1 calc GR
H32C H 0.698608 0.532525 0.176834 0.073 Uiso 1 1 calc GR
C49 C 0.38019(18) 0.47069(9) 0.06106(11) 0.0543(5) Uani 1 1 d .
H49A H 0.335841 0.440266 0.044758 0.065 Uiso 1 1 calc R
H49B H 0.437356 0.472457 0.028420 0.065 Uiso 1 1 calc R
C34 C 0.17067(17) 0.36991(9) 0.37905(13) 0.0587(5) Uani 1 1 d .
H34A H 0.210347 0.340301 0.358668 0.070 Uiso 1 1 calc R
H34B H 0.112660 0.354109 0.403398 0.070 Uiso 1 1 calc R
C22 C 0.64785(16) 0.79633(8) 0.37910(12) 0.0502(5) Uani 1 1 d .
H22A H 0.647680 0.800462 0.325311 0.075 Uiso 1 1 calc GR
H22B H 0.644117 0.831775 0.402206 0.075 Uiso 1 1 calc GR
H22C H 0.589069 0.774808 0.391307 0.075 Uiso 1 1 calc GR
C21 C 0.74358(18) 0.75787(8) 0.49327(11) 0.0525(5) Uani 1 1 d .
H21A H 0.683906 0.736047 0.502472 0.079 Uiso 1 1 calc GR
H21B H 0.739197 0.792403 0.518757 0.079 Uiso 1 1 calc GR
H21C H 0.805324 0.739000 0.511868 0.079 Uiso 1 1 calc GR
C10 C 0.87397(17) 0.77488(9) 0.01798(12) 0.0541(5) Uani 1 1 d .
H10A H 0.812870 0.772612 -0.015816 0.081 Uiso 1 1 calc GR
H10B H 0.934463 0.774270 -0.010586 0.081 Uiso 1 1 calc GR
H10C H 0.872665 0.808365 0.046278 0.081 Uiso 1 1 calc GR
C7 C 0.62076(18) 0.86962(8) 0.06195(12) 0.0543(5) Uani 1 1 d .
H7 H 0.585064 0.874727 0.015196 0.065 Uiso 1 1 calc R
C6 C 0.64932(17) 0.91433(7) 0.10551(14) 0.0568(5) Uani 1 1 d .
H6 H 0.633545 0.949600 0.088528 0.068 Uiso 1 1 calc R
C48 C 0.48196(16) 0.41530(8) 0.14349(12) 0.0506(5) Uani 1 1 d .
H48A H 0.536270 0.417577 0.108458 0.061 Uiso 1 1 calc R
H48B H 0.440482 0.383012 0.131036 0.061 Uiso 1 1 calc R
C30 C 0.45208(15) 0.72517(8) 0.22478(15) 0.0551(5) Uani 1 1 d .
H30A H 0.446003 0.739519 0.274650 0.083 Uiso 1 1 calc GR
H30B H 0.384200 0.717577 0.201774 0.083 Uiso 1 1 calc GR
H30C H 0.486060 0.751603 0.194902 0.083 Uiso 1 1 calc GR
C43 C 0.24335(17) 0.61027(7) 0.16672(13) 0.0539(5) Uani 1 1 d .
H43A H 0.317246 0.609288 0.160059 0.065 Uiso 1 1 calc R
H43B H 0.220899 0.648205 0.165106 0.065 Uiso 1 1 calc R
C16 C 1.18466(17) 0.78390(9) 0.31909(14) 0.0593(5) Uani 1 1 d .
H16A H 1.191979 0.758345 0.278681 0.089 Uiso 1 1 calc GR
H16B H 1.251857 0.792447 0.342553 0.089 Uiso 1 1 calc GR
H16C H 1.152455 0.816824 0.299345 0.089 Uiso 1 1 calc GR
C31 C 0.53934(18) 0.66254(9) 0.08542(11) 0.0545(5) Uani 1 1 d .
H31A H 0.512610 0.699217 0.081972 0.082 Uiso 1 1 calc GR
H31B H 0.491497 0.638016 0.058940 0.082 Uiso 1 1 calc GR
H31C H 0.605034 0.661045 0.063248 0.082 Uiso 1 1 calc GR
C36 C 0.01905(15) 0.41871(8) 0.21139(14) 0.0557(5) Uani 1 1 d .
H36A H -0.034724 0.401402 0.178819 0.067 Uiso 1 1 calc R
H36B H -0.011906 0.448894 0.237407 0.067 Uiso 1 1 calc R
C41 C 0.24910(16) 0.59191(8) 0.37164(13) 0.0548(5) Uani 1 1 d .
H41A H 0.270256 0.616336 0.412965 0.066 Uiso 1 1 calc R
H41B H 0.176191 0.583371 0.374793 0.066 Uiso 1 1 calc R
C47 C 0.52854(15) 0.41086(10) 0.22132(13) 0.0555(5) Uani 1 1 d .
H47A H 0.575559 0.379840 0.225009 0.067 Uiso 1 1 calc R
H47B H 0.568188 0.443702 0.234142 0.067 Uiso 1 1 calc R
C46 C 0.49331(16) 0.39387(10) 0.34677(12) 0.0564(5) Uani 1 1 d .
H46A H 0.530581 0.426013 0.365939 0.068 Uiso 1 1 calc R
H46B H 0.541864 0.363571 0.346298 0.068 Uiso 1 1 calc R
C18 C 0.92422(18) 0.57892(8) 0.24521(14) 0.0598(6) Uani 1 1 d .
H18A H 0.866831 0.553868 0.243728 0.090 Uiso 1 1 calc GR
H18B H 0.987232 0.559004 0.239270 0.090 Uiso 1 1 calc GR
H18C H 0.913727 0.605085 0.205033 0.090 Uiso 1 1 calc GR
C37 C 0.05939(17) 0.47056(9) 0.10541(13) 0.0566(5) Uani 1 1 d .
H37A H 0.025277 0.502879 0.123691 0.068 Uiso 1 1 calc R
H37B H 0.008536 0.449391 0.075065 0.068 Uiso 1 1 calc R
C45 C 0.40778(17) 0.38031(9) 0.39662(12) 0.0574(5) Uani 1 1 d .
H45A H 0.371900 0.347942 0.376773 0.069 Uiso 1 1 calc R
H45B H 0.438318 0.371293 0.446512 0.069 Uiso 1 1 calc R
C44 C 0.18561(18) 0.57827(8) 0.10483(13) 0.0573(5) Uani 1 1 d .
H44A H 0.112893 0.576461 0.115132 0.069 Uiso 1 1 calc R
H44B H 0.190379 0.597534 0.057395 0.069 Uiso 1 1 calc R
C33 C 0.23787(18) 0.40183(10) 0.43540(12) 0.0604(6) Uani 1 1 d .
H33A H 0.197696 0.431772 0.454396 0.072 Uiso 1 1 calc R
H33B H 0.258565 0.378190 0.477699 0.072 Uiso 1 1 calc R
C38 C 0.14592(18) 0.48729(9) 0.05832(12) 0.0588(6) Uani 1 1 d .
H38A H 0.179284 0.454475 0.040888 0.071 Uiso 1 1 calc R
H38B H 0.116519 0.506586 0.014131 0.071 Uiso 1 1 calc R
C50 C 0.31965(19) 0.52313(9) 0.05583(12) 0.0600(6) Uani 1 1 d .
H50A H 0.363813 0.552724 0.075411 0.072 Uiso 1 1 calc R
H50B H 0.300857 0.530889 0.003075 0.072 Uiso 1 1 calc R
C11 C 0.8623(2) 0.65227(10) 0.02372(15) 0.0779(8) Uani 1 1 d .
H11A H 0.875227 0.620166 0.054172 0.117 Uiso 1 1 calc GR
H11B H 0.910950 0.653659 -0.014826 0.117 Uiso 1 1 calc GR
H11C H 0.793006 0.650909 0.000629 0.117 Uiso 1 1 calc GR
C40 C 0.3129(2) 0.51995(10) 0.45080(12) 0.0687(7) Uani 1 1 d .
H40A H 0.243294 0.511664 0.464744 0.082 Uiso 1 1 calc R
H40B H 0.343727 0.545949 0.487061 0.082 Uiso 1 1 calc R
C9 C 1.01304(16) 0.71432(11) 0.13045(14) 0.0643(6) Uani 1 1 d .
H9A H 1.025433 0.747697 0.158231 0.096 Uiso 1 1 calc GR
H9B H 1.061956 0.711276 0.092287 0.096 Uiso 1 1 calc GR
H9C H 1.020937 0.683669 0.164240 0.096 Uiso 1 1 calc GR
C39 C 0.3768(2) 0.46825(10) 0.45200(11) 0.0643(6) Uani 1 1 d .
H39A H 0.445069 0.476915 0.435622 0.077 Uiso 1 1 calc R
H39B H 0.385729 0.455040 0.503567 0.077 Uiso 1 1 calc R

loop_
_atom_site_aniso_label
_atom_site_aniso_U_11
_atom_site_aniso_U_22
_atom_site_aniso_U_33
_atom_site_aniso_U_23
_atom_site_aniso_U_13
_atom_site_aniso_U_12
Sc1 0.03101(16) 0.01791(14) 0.03067(16) 0.00054(10) 0.00551(11) 0.00026(10)
K1 0.03738(19) 0.02721(18) 0.03526(19) -0.00018(13) 0.00131(14) -0.00228(13)
Si1 0.0460(3) 0.0329(2) 0.0389(3) 0.00122(19) 0.0162(2) -0.00109(19)
O6 0.0511(7) 0.0371(6) 0.0401(7) -0.0030(5) 0.0079(5) 0.0010(5)
O5 0.0399(7) 0.0449(7) 0.0491(7) 0.0099(6) -0.0004(5) 0.0027(5)
O4 0.0440(7) 0.0277(6) 0.0647(8) -0.0040(6) -0.0055(6) -0.0031(5)
O3 0.0557(8) 0.0427(7) 0.0406(7) -0.0101(5) 0.0070(6) -0.0034(6)
O1 0.0477(7) 0.0324(7) 0.0709(9) 0.0069(6) 0.0068(6) -0.0106(5)
O2 0.0425(7) 0.0408(7) 0.0641(9) 0.0000(6) -0.0105(6) -0.0068(6)
N2 0.0402(7) 0.0225(6) 0.0356(7) -0.0024(5) 0.0041(6) 0.0014(5)
N1 0.0361(7) 0.0200(6) 0.0450(8) 0.0008(5) 0.0021(6) 0.0031(5)
N4 0.0557(9) 0.0365(8) 0.0449(9) 0.0044(6) -0.0054(7) 0.0014(7)
N3 0.0569(10) 0.0470(9) 0.0390(8) 0.0104(7) 0.0039(7) -0.0073(7)
C2 0.0366(8) 0.0252(8) 0.0359(8) 0.0030(6) 0.0071(7) -0.0018(6)
C1 0.0322(8) 0.0234(7) 0.0383(8) 0.0004(6) 0.0027(6) -0.0017(6)
C23 0.0388(8) 0.0235(7) 0.0336(8) 0.0003(6) 0.0059(6) -0.0077(6)
C27 0.0436(9) 0.0248(8) 0.0324(8) -0.0036(6) 0.0075(7) -0.0084(6)
C3 0.0320(8) 0.0222(7) 0.0413(9) 0.0019(6) 0.0088(7) -0.0027(6)
C24 0.0340(8) 0.0307(8) 0.0360(8) -0.0045(6) 0.0086(6) -0.0066(6)
C14 0.0421(9) 0.0247(8) 0.0484(10) 0.0040(7) 0.0010(7) -0.0013(7)
C26 0.0414(9) 0.0321(8) 0.0360(9) 0.0042(7) -0.0005(7) -0.0110(7)
C12 0.0383(8) 0.0225(7) 0.0333(8) 0.0060(6) 0.0003(6) -0.0016(6)
C13 0.0417(9) 0.0279(8) 0.0421(9) 0.0040(7) -0.0037(7) -0.0018(7)
C4 0.0396(9) 0.0291(8) 0.0526(11) -0.0027(7) 0.0032(8) -0.0104(7)
C25 0.0319(8) 0.0268(8) 0.0517(10) -0.0001(7) 0.0016(7) -0.0030(6)
C15 0.0434(10) 0.0381(10) 0.0605(12) 0.0025(8) 0.0018(9) -0.0052(8)
C20 0.0501(10) 0.0250(8) 0.0410(9) -0.0062(7) 0.0080(8) -0.0017(7)
C8 0.0573(11) 0.0241(8) 0.0444(10) 0.0024(7) 0.0016(8) 0.0006(7)
C28 0.0576(11) 0.0324(9) 0.0476(10) 0.0106(8) 0.0056(8) -0.0057(8)
C17 0.0369(9) 0.0204(8) 0.0678(12) 0.0051(7) 0.0043(8) 0.0047(6)
C19 0.0471(11) 0.0285(9) 0.0891(16) 0.0185(9) -0.0051(10) 0.0028(8)
C5 0.0603(12) 0.0223(8) 0.0785(15) -0.0078(9) 0.0167(11) -0.0111(8)
C42 0.0514(11) 0.0272(9) 0.0765(14) -0.0147(9) -0.0028(10) -0.0021(8)
C35 0.0441(10) 0.0312(9) 0.0873(15) 0.0007(9) 0.0085(10) -0.0089(8)
C29 0.0499(11) 0.0558(12) 0.0443(10) -0.0165(9) 0.0177(8) -0.0147(9)
C32 0.0663(12) 0.0347(9) 0.0457(10) -0.0136(8) 0.0158(9) -0.0088(8)
C49 0.0663(13) 0.0619(13) 0.0358(10) 0.0003(9) 0.0115(9) 0.0000(10)
C34 0.0568(12) 0.0465(11) 0.0742(14) 0.0234(10) 0.0136(11) -0.0083(9)
C22 0.0615(12) 0.0327(9) 0.0574(12) -0.0053(8) 0.0123(9) 0.0128(8)
C21 0.0721(14) 0.0445(11) 0.0420(10) -0.0098(8) 0.0119(9) -0.0002(10)
C10 0.0575(12) 0.0574(12) 0.0485(11) 0.0157(9) 0.0112(9) -0.0112(10)
C7 0.0699(13) 0.0352(10) 0.0570(12) 0.0137(9) -0.0016(10) 0.0061(9)
C6 0.0685(13) 0.0220(9) 0.0812(15) 0.0120(9) 0.0151(11) 0.0058(8)
C48 0.0514(11) 0.0445(11) 0.0574(12) -0.0050(9) 0.0156(9) 0.0059(9)
C30 0.0392(10) 0.0350(10) 0.0909(16) 0.0015(10) 0.0023(10) 0.0035(8)
C43 0.0612(12) 0.0268(9) 0.0724(14) 0.0085(9) -0.0047(10) 0.0009(8)
C16 0.0497(12) 0.0473(12) 0.0822(16) 0.0050(11) 0.0137(11) -0.0058(9)
C31 0.0654(13) 0.0536(12) 0.0428(10) 0.0119(9) -0.0083(9) -0.0186(10)
C36 0.0387(10) 0.0388(10) 0.0883(16) -0.0036(10) -0.0053(10) -0.0118(8)
C41 0.0465(11) 0.0489(11) 0.0698(14) -0.0277(10) 0.0090(10) -0.0034(9)
C47 0.0397(10) 0.0586(13) 0.0692(14) 0.0064(10) 0.0111(9) 0.0074(9)
C46 0.0493(11) 0.0602(13) 0.0583(12) 0.0181(10) -0.0059(9) 0.0039(9)
C18 0.0634(13) 0.0362(10) 0.0815(15) -0.0066(10) 0.0178(11) 0.0170(9)
C37 0.0539(12) 0.0456(11) 0.0668(13) -0.0061(10) -0.0221(10) -0.0031(9)
C45 0.0635(13) 0.0537(12) 0.0543(12) 0.0240(10) -0.0022(10) 0.0051(10)
C44 0.0667(13) 0.0380(10) 0.0646(13) 0.0130(9) -0.0149(10) 0.0069(9)
C33 0.0708(14) 0.0622(13) 0.0498(12) 0.0161(10) 0.0158(10) -0.0069(11)
C38 0.0739(14) 0.0539(12) 0.0452(11) -0.0033(9) -0.0208(10) -0.0002(11)
C50 0.0777(15) 0.0585(13) 0.0442(11) 0.0187(10) 0.0060(10) -0.0022(11)
C11 0.117(2) 0.0541(14) 0.0676(15) -0.0192(11) 0.0424(15) -0.0081(14)
C40 0.1032(19) 0.0658(15) 0.0384(11) -0.0140(10) 0.0153(11) -0.0209(13)
C9 0.0451(11) 0.0837(17) 0.0661(14) 0.0210(12) 0.0201(10) 0.0096(11)
C39 0.0886(17) 0.0684(15) 0.0340(10) 0.0075(9) -0.0096(10) -0.0145(13)

loop_
_atom_type_symbol
_atom_type_description
_atom_type_scat_dispersion_real
_atom_type_scat_dispersion_imag
_atom_type_scat_source
C C 0.0033 0.0016 'International Tables Vol C Tables 4.2.6.8 and 6.1.1.4'
H H 0.0000 0.0000 'International Tables Vol C Tables 4.2.6.8 and 6.1.1.4'
K K 0.2009 0.2494 'International Tables Vol C Tables 4.2.6.8 and 6.1.1.4'
N N 0.0061 0.0033 'International Tables Vol C Tables 4.2.6.8 and 6.1.1.4'
O O 0.0106 0.0060 'International Tables Vol C Tables 4.2.6.8 and 6.1.1.4'
Sc Sc 0.2519 0.3716 'International Tables Vol C Tables 4.2.6.8 and 6.1.1.4'
Si Si 0.0817 0.0704 'International Tables Vol C Tables 4.2.6.8 and 6.1.1.4'

loop_
_geom_angle_atom_site_label_1
_geom_angle_atom_site_label_2
_geom_angle_atom_site_label_3
_geom_angle
N2 Sc1 C23 108.13(5)
N2 Sc1 C27 140.23(5)
N2 Sc1 C24 93.27(5)
N2 Sc1 C26 143.88(5)
N2 Sc1 C12 30.54(5)
N2 Sc1 C25 112.00(5)
N1 Sc1 N2 59.39(5)
N1 Sc1 C23 91.48(5)
N1 Sc1 C27 106.99(5)
N1 Sc1 C24 109.01(5)
N1 Sc1 C26 138.83(5)
N1 Sc1 C12 30.86(5)
N1 Sc1 C25 141.78(5)
C2 Sc1 N2 116.14(6)
C2 Sc1 N1 102.83(6)
C2 Sc1 C23 134.78(6)
C2 Sc1 C27 103.06(6)
C2 Sc1 C24 144.77(6)
C2 Sc1 C26 92.10(6)
C2 Sc1 C12 104.52(6)
C2 Sc1 C25 113.04(6)
C1 Sc1 N2 98.92(5)
C1 Sc1 N1 123.38(5)
C1 Sc1 C2 36.37(6)
C1 Sc1 C23 143.83(6)
C1 Sc1 C27 117.47(6)
C1 Sc1 C24 124.95(6)
C1 Sc1 C26 90.92(6)
C1 Sc1 C12 106.50(5)
C1 Sc1 C25 94.11(6)
C23 Sc1 C27 32.11(5)
C23 Sc1 C26 53.19(5)
C23 Sc1 C12 109.02(5)
C27 Sc1 C12 134.04(5)
C24 Sc1 C23 32.51(5)
C24 Sc1 C27 53.58(5)
C24 Sc1 C26 53.74(5)
C24 Sc1 C12 110.50(5)
C24 Sc1 C25 33.00(6)
C26 Sc1 C27 31.84(5)
C26 Sc1 C12 162.02(5)
C25 Sc1 C23 53.87(5)
C25 Sc1 C27 53.33(5)
C25 Sc1 C26 32.18(6)
C25 Sc1 C12 138.39(6)
O6 K1 N4 59.88(4)
O6 K1 N3 118.89(4)
O5 K1 O6 59.43(4)
O5 K1 O4 142.00(4)
O5 K1 O1 97.01(4)
O5 K1 N4 118.56(4)
O5 K1 N3 60.09(4)
O4 K1 O6 101.26(4)
O4 K1 N4 60.16(4)
O4 K1 N3 121.24(4)
O3 K1 O6 124.38(4)
O3 K1 O5 101.03(4)
O3 K1 O4 60.96(4)
O3 K1 O1 94.82(4)
O3 K1 O2 133.23(4)
O3 K1 N4 120.10(4)
O3 K1 N3 61.17(4)
O1 K1 O6 135.86(4)
O1 K1 O4 116.54(4)
O1 K1 N4 120.29(4)
O1 K1 N3 59.84(4)
O2 K1 O6 97.13(4)
O2 K1 O5 119.80(4)
O2 K1 O4 93.31(4)
O2 K1 O1 60.58(4)
O2 K1 N4 60.28(4)
O2 K1 N3 119.60(4)
N3 K1 N4 178.52(5)
C2 Si1 C10 118.31(9)
C2 Si1 C11 109.80(10)
C2 Si1 C9 109.50(9)
C11 Si1 C10 105.91(11)
C11 Si1 C9 107.56(13)
C9 Si1 C10 105.21(10)
C49 O6 K1 117.79(11)
C48 O6 K1 114.59(10)
C48 O6 C49 110.85(14)
C47 O5 K1 115.98(11)
C46 O5 K1 119.08(12)
C46 O5 C47 111.44(15)
C42 O4 K1 112.92(10)
C43 O4 K1 114.60(11)
C43 O4 C42 110.92(15)
C41 O3 K1 113.60(11)
C41 O3 C40 112.77(16)
C40 O3 K1 119.07(12)
C35 O1 K1 113.96(12)
C35 O1 C34 111.72(15)
C34 O1 K1 118.46(11)
C36 O2 K1 113.99(11)
C37 O2 K1 119.75(11)
C37 O2 C36 111.92(15)
C12 N2 Sc1 89.23(9)
C12 N2 C20 121.04(14)
C20 N2 Sc1 139.79(11)
C12 N1 Sc1 89.98(9)
C12 N1 C17 121.50(14)
C17 N1 Sc1 141.42(12)
C44 N4 K1 109.30(12)
C38 N4 K1 107.67(11)
C38 N4 C44 110.37(16)
C50 N4 K1 108.59(11)
C50 N4 C44 110.04(17)
C50 N4 C38 110.80(17)
C45 N3 K1 109.54(11)
C45 N3 C33 109.70(16)
C45 N3 C39 109.89(17)
C33 N3 K1 110.18(12)
C33 N3 C39 111.00(18)
C39 N3 K1 106.48(11)
Si1 C2 Sc1 155.99(9)
C1 C2 Sc1 71.42(9)
C1 C2 Si1 132.07(12)
C2 C1 Sc1 72.21(9)
C2 C1 C3 130.13(15)
C3 C1 Sc1 157.55(12)
C27 C23 Sc1 75.45(9)
C27 C23 C28 127.48(15)
C24 C23 Sc1 72.32(8)
C24 C23 C27 108.25(14)
C24 C23 C28 124.23(15)
C28 C23 Sc1 120.10(11)
C23 C27 Sc1 72.44(9)
C23 C27 C32 126.38(16)
C26 C27 Sc1 73.91(9)
C26 C27 C23 108.04(14)
C26 C27 C32 125.48(16)
C32 C27 Sc1 122.44(12)
C4 C3 C1 121.41(15)
C8 C3 C1 122.11(14)
C8 C3 C4 116.41(15)
C23 C24 Sc1 75.17(9)
C23 C24 C25 107.71(14)
C23 C24 C29 124.30(16)
C25 C24 Sc1 74.25(9)
C25 C24 C29 127.96(16)
C29 C24 Sc1 118.03(11)
H14A C14 H14B 107.9
C13 C14 H14A 109.1
C13 C14 H14B 109.1
C15 C14 H14A 109.1
C15 C14 H14B 109.1
C15 C14 C13 112.38(15)
C27 C26 Sc1 74.25(9)
C27 C26 C25 108.20(14)
C27 C26 C31 124.86(17)
C25 C26 Sc1 71.91(9)
C25 C26 C31 126.91(17)
C31 C26 Sc1 121.28(11)
N2 C12 Sc1 60.23(8)
N2 C12 N1 113.82(14)
N2 C12 C13 123.87(14)
N1 C12 Sc1 59.16(8)
N1 C12 C13 121.94(14)
C13 C12 Sc1 151.74(11)
C14 C13 H13A 109.3
C14 C13 H13B 109.3
C12 C13 C14 111.73(14)
C12 C13 H13A 109.3
C12 C13 H13B 109.3
H13A C13 H13B 107.9
C3 C4 H4 119.3
C5 C4 C3 121.40(18)
C5 C4 H4 119.3
C24 C25 Sc1 72.75(9)
C24 C25 C30 127.22(17)
C26 C25 Sc1 75.91(10)
C26 C25 C24 107.81(14)
C26 C25 C30 124.94(17)
C30 C25 Sc1 118.93(11)
C14 C15 H15A 108.9
C14 C15 H15B 108.9
C14 C15 C16 113.41(17)
H15A C15 H15B 107.7
C16 C15 H15A 108.9
C16 C15 H15B 108.9
N2 C20 H20 109.3
N2 C20 C22 108.38(14)
N2 C20 C21 111.54(14)
C22 C20 H20 109.3
C22 C20 C21 109.08(16)
C21 C20 H20 109.3
C3 C8 H8 119.1
C7 C8 C3 121.70(17)
C7 C8 H8 119.1
C23 C28 H28A 109.5
C23 C28 H28B 109.5
C23 C28 H28C 109.5
H28A C28 H28B 109.5
H28A C28 H28C 109.5
H28B C28 H28C 109.5
N1 C17 H17 109.1
N1 C17 C19 110.17(15)
N1 C17 C18 108.99(15)
C19 C17 H17 109.1
C18 C17 H17 109.1
C18 C17 C19 110.50(16)
C17 C19 H19A 109.5
C17 C19 H19B 109.5
C17 C19 H19C 109.5
H19A C19 H19B 109.5
H19A C19 H19C 109.5
H19B C19 H19C 109.5
C4 C5 H5 119.6
C6 C5 C4 120.74(18)
C6 C5 H5 119.6
O4 C42 H42A 109.6
O4 C42 H42B 109.6
O4 C42 C41 110.31(15)
H42A C42 H42B 108.1
C41 C42 H42A 109.6
C41 C42 H42B 109.6
O1 C35 H35A 109.8
O1 C35 H35B 109.8
O1 C35 C36 109.28(15)
H35A C35 H35B 108.3
C36 C35 H35A 109.8
C36 C35 H35B 109.8
C24 C29 H29A 109.5
C24 C29 H29B 109.5
C24 C29 H29C 109.5
H29A C29 H29B 109.5
H29A C29 H29C 109.5
H29B C29 H29C 109.5
C27 C32 H32A 109.5
C27 C32 H32B 109.5
C27 C32 H32C 109.5
H32A C32 H32B 109.5
H32A C32 H32C 109.5
H32B C32 H32C 109.5
O6 C49 H49A 109.9
O6 C49 H49B 109.9
O6 C49 C50 109.03(16)
H49A C49 H49B 108.3
C50 C49 H49A 109.9
C50 C49 H49B 109.9
O1 C34 H34A 109.8
O1 C34 H34B 109.8
O1 C34 C33 109.16(17)
H34A C34 H34B 108.3
C33 C34 H34A 109.8
C33 C34 H34B 109.8
C20 C22 H22A 109.5
C20 C22 H22B 109.5
C20 C22 H22C 109.5
H22A C22 H22B 109.5
H22A C22 H22C 109.5
H22B C22 H22C 109.5
C20 C21 H21A 109.5
C20 C21 H21B 109.5
C20 C21 H21C 109.5
H21A C21 H21B 109.5
H21A C21 H21C 109.5
H21B C21 H21C 109.5
Si1 C10 H10A 109.5
Si1 C10 H10B 109.5
Si1 C10 H10C 109.5
H10A C10 H10B 109.5
H10A C10 H10C 109.5
H10B C10 H10C 109.5
C8 C7 H7 119.6
C6 C7 C8 120.80(19)
C6 C7 H7 119.6
C5 C6 H6 120.5
C7 C6 C5 118.91(17)
C7 C6 H6 120.5
O6 C48 H48A 109.8
O6 C48 H48B 109.8
O6 C48 C47 109.52(16)
H48A C48 H48B 108.2
C47 C48 H48A 109.8
C47 C48 H48B 109.8
C25 C30 H30A 109.5
C25 C30 H30B 109.5
C25 C30 H30C 109.5
H30A C30 H30B 109.5
H30A C30 H30C 109.5
H30B C30 H30C 109.5
O4 C43 H43A 110.0
O4 C43 H43B 110.0
O4 C43 C44 108.59(16)
H43A C43 H43B 108.4
C44 C43 H43A 110.0
C44 C43 H43B 110.0
C15 C16 H16A 109.5
C15 C16 H16B 109.5
C15 C16 H16C 109.5
H16A C16 H16B 109.5
H16A C16 H16C 109.5
H16B C16 H16C 109.5
C26 C31 H31A 109.5
C26 C31 H31B 109.5
C26 C31 H31C 109.5
H31A C31 H31B 109.5
H31A C31 H31C 109.5
H31B C31 H31C 109.5
O2 C36 C35 109.54(16)
O2 C36 H36A 109.8
O2 C36 H36B 109.8
C35 C36 H36A 109.8
C35 C36 H36B 109.8
H36A C36 H36B 108.2
O3 C41 C42 109.30(16)
O3 C41 H41A 109.8
O3 C41 H41B 109.8
C42 C41 H41A 109.8
C42 C41 H41B 109.8
H41A C41 H41B 108.3
O5 C47 C48 110.42(16)
O5 C47 H47A 109.6
O5 C47 H47B 109.6
C48 C47 H47A 109.6
C48 C47 H47B 109.6
H47A C47 H47B 108.1
O5 C46 H46A 109.9
O5 C46 H46B 109.9
O5 C46 C45 109.09(16)
H46A C46 H46B 108.3
C45 C46 H46A 109.9
C45 C46 H46B 109.9
C17 C18 H18A 109.5
C17 C18 H18B 109.5
C17 C18 H18C 109.5
H18A C18 H18B 109.5
H18A C18 H18C 109.5
H18B C18 H18C 109.5
O2 C37 H37A 109.8
O2 C37 H37B 109.8
O2 C37 C38 109.48(17)
H37A C37 H37B 108.2
C38 C37 H37A 109.8
C38 C37 H37B 109.8
N3 C45 C46 114.73(17)
N3 C45 H45A 108.6
N3 C45 H45B 108.6
C46 C45 H45A 108.6
C46 C45 H45B 108.6
H45A C45 H45B 107.6
N4 C44 C43 113.18(16)
N4 C44 H44A 108.9
N4 C44 H44B 108.9
C43 C44 H44A 108.9
C43 C44 H44B 108.9
H44A C44 H44B 107.8
N3 C33 C34 113.20(17)
N3 C33 H33A 108.9
N3 C33 H33B 108.9
C34 C33 H33A 108.9
C34 C33 H33B 108.9
H33A C33 H33B 107.8
N4 C38 C37 114.99(17)
N4 C38 H38A 108.5
N4 C38 H38B 108.5
C37 C38 H38A 108.5
C37 C38 H38B 108.5
H38A C38 H38B 107.5
N4 C50 C49 113.94(17)
N4 C50 H50A 108.8
N4 C50 H50B 108.8
C49 C50 H50A 108.8
C49 C50 H50B 108.8
H50A C50 H50B 107.7
Si1 C11 H11A 109.5
Si1 C11 H11B 109.5
Si1 C11 H11C 109.5
H11A C11 H11B 109.5
H11A C11 H11C 109.5
H11B C11 H11C 109.5
O3 C40 H40A 109.8
O3 C40 H40B 109.8
O3 C40 C39 109.47(17)
H40A C40 H40B 108.2
C39 C40 H40A 109.8
C39 C40 H40B 109.8
Si1 C9 H9A 109.5
Si1 C9 H9B 109.5
Si1 C9 H9C 109.5
H9A C9 H9B 109.5
H9A C9 H9C 109.5
H9B C9 H9C 109.5
N3 C39 C40 114.01(19)
N3 C39 H39A 108.8
N3 C39 H39B 108.8
C40 C39 H39A 108.8
C40 C39 H39B 108.8
H39A C39 H39B 107.6

loop_
_geom_bond_atom_site_label_1
_geom_bond_atom_site_label_2
_geom_bond_distance
Sc1 N2 2.2678(14)
Sc1 N1 2.2431(14)
Sc1 C2 2.1711(16)
Sc1 C1 2.1613(16)
Sc1 C23 2.5343(15)
Sc1 C27 2.5728(15)
Sc1 C24 2.4978(15)
Sc1 C26 2.5684(16)
Sc1 C12 2.6125(16)
Sc1 C25 2.5171(16)
K1 O6 2.8501(13)
K1 O5 2.8199(13)
K1 O4 2.8391(13)
K1 O3 2.7932(12)
K1 O1 2.8283(13)
K1 O2 2.7982(13)
K1 N4 3.0290(16)
K1 N3 2.9964(15)
Si1 C2 1.8250(16)
Si1 C10 1.880(2)
Si1 C11 1.877(2)
Si1 C9 1.878(2)
O6 C49 1.418(2)
O6 C48 1.414(2)
O5 C47 1.419(2)
O5 C46 1.413(2)
O4 C42 1.422(2)
O4 C43 1.420(3)
O3 C41 1.418(2)
O3 C40 1.419(3)
O1 C35 1.417(2)
O1 C34 1.423(2)
O2 C36 1.434(3)
O2 C37 1.408(2)
N2 C12 1.328(2)
N2 C20 1.462(2)
N1 C12 1.340(2)
N1 C17 1.458(2)
N4 C44 1.469(3)
N4 C38 1.468(3)
N4 C50 1.462(3)
N3 C45 1.469(3)
N3 C33 1.469(3)
N3 C39 1.470(3)
C2 C1 1.352(2)
C1 C3 1.461(2)
C23 C27 1.413(2)
C23 C24 1.409(2)
C23 C28 1.506(2)
C27 C26 1.410(2)
C27 C32 1.507(2)
C3 C4 1.401(2)
C3 C8 1.399(2)
C24 C25 1.424(2)
C24 C29 1.503(2)
C14 H14A 0.9700
C14 H14B 0.9700
C14 C13 1.536(2)
C14 C15 1.518(3)
C26 C25 1.411(2)
C26 C31 1.508(2)
C12 C13 1.520(2)
C13 H13A 0.9700
C13 H13B 0.9700
C4 H4 0.9300
C4 C5 1.389(3)
C25 C30 1.505(2)
C15 H15A 0.9700
C15 H15B 0.9700
C15 C16 1.526(3)
C20 H20 0.9800
C20 C22 1.523(3)
C20 C21 1.529(3)
C8 H8 0.9300
C8 C7 1.384(2)
C28 H28A 0.9600
C28 H28B 0.9600
C28 H28C 0.9600
C17 H17 0.9800
C17 C19 1.533(3)
C17 C18 1.519(3)
C19 H19A 0.9600
C19 H19B 0.9600
C19 H19C 0.9600
C5 H5 0.9300
C5 C6 1.377(3)
C42 H42A 0.9700
C42 H42B 0.9700
C42 C41 1.491(3)
C35 H35A 0.9700
C35 H35B 0.9700
C35 C36 1.484(3)
C29 H29A 0.9600
C29 H29B 0.9600
C29 H29C 0.9600
C32 H32A 0.9600
C32 H32B 0.9600
C32 H32C 0.9600
C49 H49A 0.9700
C49 H49B 0.9700
C49 C50 1.500(3)
C34 H34A 0.9700
C34 H34B 0.9700
C34 C33 1.498(3)
C22 H22A 0.9600
C22 H22B 0.9600
C22 H22C 0.9600
C21 H21A 0.9600
C21 H21B 0.9600
C21 H21C 0.9600
C10 H10A 0.9600
C10 H10B 0.9600
C10 H10C 0.9600
C7 H7 0.9300
C7 C6 1.373(3)
C6 H6 0.9300
C48 H48A 0.9700
C48 H48B 0.9700
C48 C47 1.473(3)
C30 H30A 0.9600
C30 H30B 0.9600
C30 H30C 0.9600
C43 H43A 0.9700
C43 H43B 0.9700
C43 C44 1.504(3)
C16 H16A 0.9600
C16 H16B 0.9600
C16 H16C 0.9600
C31 H31A 0.9600
C31 H31B 0.9600
C31 H31C 0.9600
C36 H36A 0.9700
C36 H36B 0.9700
C41 H41A 0.9700
C41 H41B 0.9700
C47 H47A 0.9700
C47 H47B 0.9700
C46 H46A 0.9700
C46 H46B 0.9700
C46 C45 1.498(3)
C18 H18A 0.9600
C18 H18B 0.9600
C18 H18C 0.9600
C37 H37A 0.9700
C37 H37B 0.9700
C37 C38 1.497(3)
C45 H45A 0.9700
C45 H45B 0.9700
C44 H44A 0.9700
C44 H44B 0.9700
C33 H33A 0.9700
C33 H33B 0.9700
C38 H38A 0.9700
C38 H38B 0.9700
C50 H50A 0.9700
C50 H50B 0.9700
C11 H11A 0.9600
C11 H11B 0.9600
C11 H11C 0.9600
C40 H40A 0.9700
C40 H40B 0.9700
C40 C39 1.507(4)
C9 H9A 0.9600
C9 H9B 0.9600
C9 H9C 0.9600
C39 H39A 0.9700
C39 H39B 0.9700
